data_9000069
loop_
_publ_author_name
'Donaldson, D. M.'
'Barnes, W. H.'

_publ_section_title
;
 The structures of the minerals of the descloizite and adelite groups: III-
 brackebuschite
;
_journal_name_full 'American Mineralogist'
_journal_page_first 597
_journal_page_last 613
_journal_volume 40
_journal_year 1955
_chemical_formula_sum 'Mn O8 Pb2 V2'
_chemical_name_mineral Brackebuschite
_space_group_IT_number 11
_space_group_name_Hall '-P 2yb (1/2*x,y,-1/2*x+z)'
_space_group_name_H-M_alt 'B 1 21/m 1'
_symmetry_space_group_name_H-M 'B 1 21/m 1'
_cell_angle_alpha 90
_cell_angle_beta 93.75
_cell_angle_gamma 90
_cell_length_a 7.681
_cell_length_b 6.155
_cell_length_c 16.524
_cell_formula_units_Z 4
_cell_volume 779.525
_database_code_amcsd 0000072
_exptl_crystal_density_diffrn 5.958
_cod_original_formula_sum 'Pb2 V2 Mn O8'
_cod_database_code 9000069

loop_
_space_group_symop_operation_xyz
x,y,z
1/2+x,y,1/2+z
x,1/2-y,z
1/2+x,1/2-y,1/2+z
-x,1/2+y,-z
1/2-x,1/2+y,1/2-z
-x,-y,-z
1/2-x,-y,1/2-z

loop_
_atom_site_label
_atom_site_fract_x
_atom_site_fract_y
_atom_site_fract_z
_atom_site_U_iso_or_equiv
Pb1 0.11490 0.25000 0.37450 0.02406
Pb2 0.62330 0.25000 0.29890 0.02406
V1 0.64620 0.25000 0.08650 0.00633
V2 0.12330 0.25000 0.16440 0.00633
Mn 0.00000 0.00000 0.00000 0.01900
O1 0.11400 0.02300 0.10400 ?
O2 0.94100 0.25000 0.23000 ?
O3 0.29900 0.25000 0.24700 ?
O4 0.63200 0.02300 0.14500 ?
O5 0.45500 0.25000 0.01700 ?
O6 0.84600 0.25000 0.02400 ?

loop_
_cod_related_entry_id
_cod_related_entry_database
_cod_related_entry_code
1 AMCSD 0000072
